data_1532858
loop_
_publ_author_name
'Mayer, H.'
'Weil, M.'

_publ_section_title
;
 Synthese und Kristallstruktur von Te3 O3 (P O4)2, einer Verbindung mit
 fuenffach koordiniertem Tellur(IV)
;
_journal_name_full 'Zeitschrift fuer Anorganische und Allgemeine Chemie'
_journal_page_first 1068
_journal_page_last 1072
_journal_volume 629
_journal_year 2003
_chemical_formula_sum 'O11 P2 Te3'
_chemical_name_systematic '(Te2 O3) (Te (P O4)2)'
_space_group_IT_number 14
_symmetry_space_group_name_Hall '-P 2ybc'
_symmetry_space_group_name_H-M 'P 1 21/c 1'
_cell_angle_alpha 90
_cell_angle_beta 98.04
_cell_angle_gamma 90
_cell_formula_units_Z 4
_cell_length_a 12.375
_cell_length_b 7.317
_cell_length_c 9.834
_cell_volume 881.695
_citation_journal_id_ASTM ZAACAB
_cod_data_source_file Mayer_ZAACAB_2003_1051.cif
_cod_data_source_block O11P2Te3
_cod_original_cell_volume 881.6953
_cod_database_code 1532858

loop_
_symmetry_equiv_pos_as_xyz
x,y,z
-x,y+1/2,-z+1/2
-x,-y,-z
x,-y-1/2,z-1/2

loop_
_atom_site_label
_atom_site_type_symbol
_atom_site_fract_x
_atom_site_fract_y
_atom_site_fract_z
_atom_site_occupancy
_atom_site_U_iso_or_equiv
O3 O-2 0.2552 0.8001 0.2279 1 0.0
Te1 Te+4 0.23652 0.3001 0.47765 1 0.0
O1 O-2 0.23 0.5552 0.459 1 0.0
O10 O-2 0.3764 0.1398 0.1255 1 0.0
O5 O-2 0.1183 0.0118 0.634 1 0.0
P1 P+5 0.06944 0.18577 0.68148 1 0.0
O4 O-2 0.1285 0.3461 0.6182 1 0.0
Te2 Te+4 0.14882 0.74999 0.56324 1 0.0
O7 O-2 -0.0533 0.196 0.6389 1 0.0
Te3 Te+4 0.35957 0.77627 0.37823 1 0.0
O2 O-2 0.257 0.8892 0.4917 1 0.0
P2 P+5 0.41489 0.19508 0.27396 1 0.0
O8 O-2 0.3388 0.3438 0.3192 1 0.0
O9 O-2 0.4066 0.0314 0.3763 1 0.0
O11 O-2 0.5322 0.2549 0.2922 1 0.0
O6 O-2 0.091 0.2034 0.8385 1 0.0
